data_2012346
loop_
_publ_author_name
'Li, Baolong'
'Shen, Xiaoping'
'Zou, Jianzhong'
'Xu, Zheng'
'Yu, Kaibei'

_publ_section_title
;
 A three-dimensional porous framework complex,
 poly[[bis(ethylenediamine)copper(II)] [potassium
 hexacyanocobalt(III)]]
;
_journal_issue 11
_journal_name_full 'Acta Crystallographica Section C'
_journal_page_first 1242
_journal_page_last 1244
_journal_paper_doi 10.1107/S0108270101009490
_journal_volume 57
_journal_year 2001
_chemical_formula_iupac '[Cu (C2 H8 N2)2] [K Co (CN)6]'
_chemical_formula_moiety 'C4 H16 Cu N4 2+ , C6 Co N6 3- , K +'
_chemical_formula_sum 'C10 H16 Co Cu K N10'
_chemical_formula_weight 437.90
_chemical_name_systematic
;
Poly{[bis(ethylenediamine)copper(II)] [potassium hexacyanocobalt(III)]}
;
_space_group_IT_number 15
_symmetry_cell_setting monoclinic
_symmetry_space_group_name_Hall '-C 2yc'
_symmetry_space_group_name_H-M 'C 1 2/c 1'
_cell_angle_alpha 90
_cell_angle_beta 98.91(2)
_cell_angle_gamma 90
_cell_formula_units_Z 4
_cell_length_a 8.391(2)
_cell_length_b 16.866(3)
_cell_length_c 11.791(2)
_cell_measurement_reflns_used 26
_cell_measurement_temperature 295(2)
_cell_measurement_theta_max 17.46
_cell_measurement_theta_min 3.03
_cell_volume 1648.6(6)
_computing_cell_refinement XSCANS
_computing_data_collection 'XSCANS (Siemens, 1996)'
_computing_data_reduction 'SHELXTL (Sheldrick, 1995)'
_computing_molecular_graphics SHELXTL
_computing_publication_material SHELXTL
_computing_structure_refinement 'SHELXL97 (Sheldrick, 1997)'
_computing_structure_solution 'SHELXS97 (Sheldrick, 1997)'
_diffrn_ambient_temperature 295(2)
_diffrn_measured_fraction_theta_full .999
_diffrn_measured_fraction_theta_max .999
_diffrn_measurement_device_type 'Siemens P4'
_diffrn_measurement_method '\w scans'
_diffrn_radiation_monochromator graphite
_diffrn_radiation_source 'normal-focus sealed tube'
_diffrn_radiation_type MoK\a
_diffrn_radiation_wavelength .71073
_diffrn_reflns_av_R_equivalents .013
_diffrn_reflns_av_sigmaI/netI .021
_diffrn_reflns_limit_h_max 10
_diffrn_reflns_limit_h_min 0
_diffrn_reflns_limit_k_max 21
_diffrn_reflns_limit_k_min -1
_diffrn_reflns_limit_l_max 14
_diffrn_reflns_limit_l_min -15
_diffrn_reflns_number 2172
_diffrn_reflns_theta_full 27.00
_diffrn_reflns_theta_max 27
_diffrn_reflns_theta_min 2.42
_diffrn_standards_decay_% 3.57
_diffrn_standards_interval_count 97
_diffrn_standards_number 3
_exptl_absorpt_coefficient_mu 2.562
_exptl_absorpt_correction_T_max .599
_exptl_absorpt_correction_T_min .333
_exptl_absorpt_correction_type \y-scan
_exptl_absorpt_process_details '(North et al., 1968)'
_exptl_crystal_colour violet-red
_exptl_crystal_density_diffrn 1.764
_exptl_crystal_density_method 'not measured'
_exptl_crystal_description block
_exptl_crystal_F_000 884
_exptl_crystal_size_max .44
_exptl_crystal_size_mid .41
_exptl_crystal_size_min .20
_refine_diff_density_max .43
_refine_diff_density_min -.28
_refine_ls_extinction_coef .0044(3)
_refine_ls_extinction_method 'SHELXL97 (Sheldrick, 1997)'
_refine_ls_goodness_of_fit_ref 1.053
_refine_ls_hydrogen_treatment constr
_refine_ls_matrix_type full
_refine_ls_number_parameters 127
_refine_ls_number_reflns 1797
_refine_ls_number_restraints 0
_refine_ls_restrained_S_all 1.053
_refine_ls_R_factor_all .028
_refine_ls_R_factor_gt .024
_refine_ls_shift/su_max .001
_refine_ls_shift/su_mean .000
_refine_ls_structure_factor_coef Fsqd
_refine_ls_weighting_details 'calc w = 1/[\s^2^(Fo^2^)+(0.0355P)^2^+0.0854P] where P=(Fo^2^+2Fc^2^)/3'
_refine_ls_weighting_scheme calc
_refine_ls_wR_factor_ref .062
_reflns_number_gt 1606
_reflns_number_total 1797
_reflns_threshold_expression I>2\s(I)
_cod_data_source_file sk1474.cif
_cod_data_source_block I
_cod_depositor_comments
;
The following automatic conversions were performed:
'_symmetry_cell_setting' value 'Monoclinic' changed to 'monoclinic'
according to '/home/saulius/struct/CIF-dictionaries/cif_core.dic'
dictionary named 'cif_core.dic' version 2.4.1 from 2010-06-29.

Automatic conversion script
Id: cif_fix_enum 1527 2010-12-29 10:47:43Z saulius 

The following automatic conversions were performed:

'_symmetry_cell_setting' value 'Monoclinic' changed to 'monoclinic'
according to /home/saulius/struct/CIF-dictionaries/cif_core.dic
dictionary named 'cif_core.dic' version 2.4.1 from 2010-06-29.

Automatic conversion script
Id: cif_fix_values 1715 2011-07-08 13:25:40Z adriana 
;
_cod_original_sg_symbol_H-M 'C 2/c'
_cod_database_code 2012346
_cod_database_fobs_code 2012346

loop_
_symmetry_equiv_pos_as_xyz
'x, y, z'
'-x, y, -z+1/2'
'x+1/2, y+1/2, z'
'-x+1/2, y+1/2, -z+1/2'
'-x, -y, -z'
'x, -y, z-1/2'
'-x+1/2, -y+1/2, -z'
'x+1/2, -y+1/2, z-1/2'

loop_
_atom_site_label
_atom_site_fract_x
_atom_site_fract_y
_atom_site_fract_z
_atom_site_U_iso_or_equiv
_atom_site_adp_type
_atom_site_calc_flag
_atom_site_refinement_flags
_atom_site_occupancy
_atom_site_disorder_assembly
_atom_site_disorder_group
_atom_site_type_symbol
Cu 0 0 0 .03702(13) Uani d S 1 . . Cu
Co -0.5 -.11561(2) -0.25 .01809(11) Uani d S 1 . . Co
K -0.5 .14220(4) -0.25 .02579(14) Uani d S 1 . . K
N1 0.1150(2) .08553(11) -0.07137(15) .0381(5) Uani d P 1 A 1 N
H1A 0.2174 .0898 -0.0355 .046 Uiso calc PR .535(4) A 1 H
H1B 0.1164 .0748 -0.1460 .046 Uiso calc PR .535(4) A 1 H
N2 -0.1205(2) .08848(12) 0.05931(17) .0472(6) Uani d P 1 A 1 N
H2A -0.2240 .0876 0.0247 .057 Uiso calc PR .535(4) A 1 H
H2B -0.1192 .0824 0.1353 .057 Uiso calc PR .535(4) A 1 H
C1 0.0287(10) .1575(5) -0.0597(9) .055(2) Uani d P .535(4) A 1 C
H1C 0.1037 .2015 -0.0559 .066 Uiso calc PR .535(4) A 1 H
H1D -0.0509 .1647 -0.1279 .066 Uiso calc PR .535(4) A 1 H
C2 -0.0510(12) .1605(6) 0.0384(7) .056(2) Uani d P .535(4) A 1 C
H2C 0.0261 .1754 0.1050 .068 Uiso calc PR .535(4) A 1 H
H2D -0.1341 .2010 0.0268 .068 Uiso calc PR .535(4) A 1 H
H1A' 0.2219 .0765 -0.0563 .046 Uiso calc PR .465(4) A 2 H
H1B' 0.0853 .0840 -0.1480 .046 Uiso calc PR .465(4) A 2 H
H2A' -0.2265 .0769 0.0496 .057 Uiso calc PR .465(4) A 2 H
H2B' -0.0861 .0951 0.1349 .057 Uiso calc PR .465(4) A 2 H
C1' 0.0804(10) .1669(7) -0.0284(9) .044(2) Uani d P .465(4) A 2 C
H1'1 0.0912 .2067 -0.0860 .053 Uiso calc PR .465(4) A 2 H
H1'2 0.1542 .1795 0.0409 .053 Uiso calc PR .465(4) A 2 H
C2' -0.0944(12) .1636(7) -0.0039(7) .0413(18) Uani d P .465(4) A 2 C
H2'1 -0.1154 .2090 0.0420 .050 Uiso calc PR .465(4) A 2 H
H2'2 -0.1686 .1655 -0.0756 .050 Uiso calc PR .465(4) A 2 H
N3 -0.2401(2) -.24183(11) -0.24466(15) .0451(5) Uani d . 1 . . N
N4 -0.49330(19) -.11768(12) 0.00952(13) .0366(4) Uani d . 1 . . N
N5 -0.2312(2) .00773(11) -0.20865(17) .0384(4) Uani d . 1 . . N
C3 -0.3384(2) -.19515(11) -0.24350(15) .0267(4) Uani d . 1 . . C
C4 -0.4945(2) -.11660(11) -0.08784(15) .0241(4) Uani d . 1 . . C
C5 -0.3349(2) -.03750(11) -0.22782(14) .0234(4) Uani d . 1 . . C

loop_
_atom_site_aniso_label
_atom_site_aniso_U_11
_atom_site_aniso_U_22
_atom_site_aniso_U_33
_atom_site_aniso_U_12
_atom_site_aniso_U_13
_atom_site_aniso_U_23
Cu .0317(2) .0334(2) .0518(2) .00252(15) .02479(17) .00547(16)
Co .01755(18) .01938(18) .01787(17) 0 .00438(12) 0
K .0281(3) .0260(3) .0241(3) 0 .0067(2) 0
N1 .0324(10) .0466(12) .0372(9) -.0069(8) .0115(7) .0009(8)
N2 .0463(12) .0492(13) .0516(12) .0145(10) .0249(9) .0086(10)
C1 .053(5) .030(4) .086(6) -.005(3) .023(4) .014(4)
C2 .066(6) .044(4) .063(6) -.003(4) .022(4) -.011(5)
C1' .035(5) .039(4) .061(5) -.018(3) .012(3) -.007(3)
C2' .047(5) .034(3) .043(5) .012(3) .008(3) .011(4)
N3 .0456(11) .0461(11) .0437(11) .0194(10) .0077(9) -.0019(10)
N4 .0382(10) .0498(12) .0227(9) .0014(8) .0072(7) .0024(7)
N5 .0351(10) .0367(10) .0448(11) -.0108(8) .0112(8) -.0062(8)
C3 .0270(9) .0283(10) .0248(9) .0028(8) .0042(7) -.0005(8)
C4 .0200(8) .0262(9) .0262(10) .0020(7) .0042(7) .0004(7)
C5 .0249(9) .0248(9) .0215(8) .0013(8) .0068(7) -.0013(7)

loop_
_atom_type_symbol
_atom_type_description
_atom_type_scat_dispersion_real
_atom_type_scat_dispersion_imag
_atom_type_scat_source
C C .0033 .0016 'International Tables Vol C Tables 4.2.6.8 and 6.1.1.4'
H H .0000 .0000 'International Tables Vol C Tables 4.2.6.8 and 6.1.1.4'
N N .0061 .0033 'International Tables Vol C Tables 4.2.6.8 and 6.1.1.4'
K K .2009 .2494 'International Tables Vol C Tables 4.2.6.8 and 6.1.1.4'
Co Co .3494 .9721 'International Tables Vol C Tables 4.2.6.8 and 6.1.1.4'
Cu Cu .3201 1.2651 'International Tables Vol C Tables 4.2.6.8 and 6.1.1.4'

loop_
_geom_angle_atom_site_label_1
_geom_angle_atom_site_label_2
_geom_angle_atom_site_label_3
_geom_angle_site_symmetry_1
_geom_angle_site_symmetry_3
_geom_angle
_geom_angle_publ_flag
N2 Cu N2 5 . 180.00(14) no
N2 Cu N1 5 . 95.10(9) no
N2 Cu N1 . . 84.90(9) no
N2 Cu N1 5 5 84.90(9) yes
N2 Cu N1 . 5 95.10(9) yes
N1 Cu N1 . 5 180.00(12) no
C5 Co C5 2_454 . 92.21(11) yes
C5 Co C3 2_454 . 174.44(7) yes
C5 Co C3 . . 89.05(8) yes
C5 Co C3 2_454 2_454 89.05(8) no
C5 Co C3 . 2_454 174.44(7) no
C3 Co C3 . 2_454 90.20(12) yes
C5 Co C4 2_454 . 92.74(7) no
C5 Co C4 . . 87.95(7) yes
C3 Co C4 . . 92.71(8) yes
C3 Co C4 2_454 . 86.58(8) yes
C5 Co C4 2_454 2_454 87.95(7) no
C5 Co C4 . 2_454 92.74(7) no
C3 Co C4 . 2_454 86.58(8) no
C3 Co C4 2_454 2_454 92.71(8) no
C4 Co C4 . 2_454 179.00(11) yes
C1 N1 Cu . . 106.8(4) no
C1 N1 H1A . . 110.4 no
Cu N1 H1A . . 110.4 no
C1 N1 H1B . . 110.4 no
Cu N1 H1B . . 110.4 no
H1A N1 H1B . . 108.6 no
C2 N2 Cu . . 110.1(4) no
C2 N2 H2A . . 109.6 no
Cu N2 H2A . . 109.6 no
C2 N2 H2B . . 109.6 no
Cu N2 H2B . . 109.6 no
H2A N2 H2B . . 108.1 no
C2 C1 N1 . . 114.6(8) no
C2 C1 H1C . . 108.6 no
N1 C1 H1C . . 108.6 no
C2 C1 H1D . . 108.6 no
N1 C1 H1D . . 108.6 no
H1C C1 H1D . . 107.6 no
N2 C2 C1 . . 112.1(7) no
N2 C2 H2C . . 109.2 no
C1 C2 H2C . . 109.2 no
N2 C2 H2D . . 109.2 no
C1 C2 H2D . . 109.2 no
H2C C2 H2D . . 107.9 no
C2' C1' H1'1 . . 110.6 no
C2' C1' H1'2 . . 110.6 no
H1'1 C1' H1'2 . . 108.7 no
C1' C2' H2'1 . . 109.7 no
C1' C2' H2'2 . . 109.7 no
H2'1 C2' H2'2 . . 108.2 no
N3 C3 Co . . 176.75(18) yes
N4 C4 Co . . 179.06(18) yes
N5 C5 Co . . 176.10(17) yes

loop_
_geom_bond_atom_site_label_1
_geom_bond_atom_site_label_2
_geom_bond_site_symmetry_2
_geom_bond_distance
_geom_bond_publ_flag
Cu N2 5 1.9895(19) yes
Cu N2 . 1.9895(19) yes
Cu N1 . 1.9928(18) yes
Cu N1 5 1.9928(18) yes
Co C5 2_454 1.9001(19) yes
Co C5 . 1.9001(19) yes
Co C3 . 1.9004(19) yes
Co C3 2_454 1.9004(19) yes
Co C4 . 1.9056(18) yes
Co C4 2_454 1.9056(18) yes
K N3 4_454 2.8158(18) yes
K N3 3_455 2.8158(18) yes
K N4 6 2.8746(16) yes
K N4 5_455 2.8746(16) yes
K N5 2_454 3.183(2) yes
K N5 . 3.183(2) yes
K C5 . 3.326(2) yes
K C5 2_454 3.326(2) yes
N1 C1 . 1.431(10) no
N1 H1A . .9000 no
N1 H1B . .9000 no
N2 C2 . 1.386(11) no
N2 H2A . .9000 no
N2 H2B . .9000 no
C1 C2 . 1.424(15) no
C1 H1C . .9700 no
C1 H1D . .9700 no
C2 H2C . .9700 no
C2 H2D . .9700 no
C1' C2' . 1.539(15) no
C1' H1'1 . .9700 no
C1' H1'2 . .9700 no
C2' H2'1 . .9700 no
C2' H2'2 . .9700 no
N3 C3 . 1.142(2) no
N3 K 3_545 2.8158(18) no
N4 C4 . 1.147(2) no
N4 K 5_455 2.8746(16) no
N5 C5 . 1.153(2) no

loop_
_geom_torsion_atom_site_label_1
_geom_torsion_atom_site_label_2
_geom_torsion_atom_site_label_3
_geom_torsion_atom_site_label_4
_geom_torsion_site_symmetry_1
_geom_torsion
_geom_torsion_publ_flag
N2 Cu N1 C1 5 169.2(4) no
N2 Cu N1 C1 . -10.8(4) no
N1 Cu N2 C2 . -9.1(4) no
N1 Cu N2 C2 5 170.9(4) no
Cu N1 C1 C2 . 29.7(8) no
Cu N2 C2 C1 . 27.7(9) no
N1 C1 C2 N2 . -39.4(11) no
C3 Co C5 K . 174.59(7) no
C4 Co C5 K . -92.67(7) no
C4 Co C5 K 2_454 88.06(7) no
